data_7216890
loop_
_publ_author_name
'Anelli, Pier Lucio'
'Brocchetta, Marino'
'Maffezzoni, (the late) Costantino'
'Paoli, Paola'
'Rossi, Patrizia'
'Uggeri, Fulvio'
'Visigalli, Massimo'

_publ_section_title
;
 Syntheses and X-ray crystal structures of derivatives of
 2,2&#x2032;,4,4&#x2032;,6,6&#x2032;-hexaiodobiphenyl
;
_journal_issue 10
_journal_name_full 'Journal of the Chemical Society, Perkin Transactions 1'
_journal_page_first 1175
_journal_paper_doi 10.1039/b009666k
_journal_year 2001
_chemical_formula_moiety 'C12 H4 I6 O4, 3(C3 H6 O)'
_chemical_formula_sum 'C21 H22 I6 O7'
_chemical_formula_weight 1147.79
_chemical_name_systematic
;
2,2'4,4'6,6'-hexaiodo-1,1'-biphenyl-3,3',5,5'-tetrol
;
_space_group_IT_number 14
_symmetry_cell_setting monoclinic
_symmetry_space_group_name_Hall '-P 2yab'
_symmetry_space_group_name_H-M 'P 1 21/a 1'
_atom_sites_solution_hydrogens geom
_atom_sites_solution_primary direct
_atom_sites_solution_secondary difmap
_audit_creation_method SHELXL-97
_cell_angle_alpha 90.00
_cell_angle_beta 106.10(2)
_cell_angle_gamma 90.00
_cell_formula_units_Z 4
_cell_length_a 13.818(3)
_cell_length_b 16.400(6)
_cell_length_c 14.252(3)
_cell_measurement_reflns_used 25
_cell_measurement_temperature 298
_cell_measurement_theta_max 14
_cell_measurement_theta_min 10
_cell_volume 3103.0(15)
_computing_cell_refinement 'NONIUS CAD4'
_computing_data_collection 'NONIUS CAD4'
_computing_data_reduction 'NONIUS CAD4'
_computing_molecular_graphics 'ORTEP (Johnson, 1971)'
_computing_publication_material 'PARST (Nardelli, 1983)'
_computing_structure_refinement 'SHELXL-97 (Sheldrick, 1997)'
_computing_structure_solution 'SIR97 (Altomare, et al 1994)'
_diffrn_ambient_temperature 293(2)
_diffrn_measured_fraction_theta_full 0.941
_diffrn_measured_fraction_theta_max 0.941
_diffrn_measurement_device_type 'NONIUS CAD4'
_diffrn_measurement_method '\q/2\q method'
_diffrn_radiation_monochromator graphite
_diffrn_radiation_source 'fine-focus sealed tube'
_diffrn_radiation_type MoK\a
_diffrn_radiation_wavelength 0.71069
_diffrn_reflns_av_R_equivalents 0.0320
_diffrn_reflns_av_sigmaI/netI 0.0339
_diffrn_reflns_limit_h_max 14
_diffrn_reflns_limit_h_min -15
_diffrn_reflns_limit_k_max 17
_diffrn_reflns_limit_k_min 0
_diffrn_reflns_limit_l_max 13
_diffrn_reflns_limit_l_min 0
_diffrn_reflns_number 4259
_diffrn_reflns_theta_full 22.99
_diffrn_reflns_theta_max 22.99
_diffrn_reflns_theta_min 2.72
_diffrn_standards_interval_time 60
_diffrn_standards_number 3
_exptl_absorpt_coefficient_mu 6.041
_exptl_absorpt_correction_type refdelf
_exptl_absorpt_process_details 'Difabs by Walker and Stuart'
_exptl_crystal_colour white
_exptl_crystal_density_diffrn 2.457
_exptl_crystal_density_method 'not measured'
_exptl_crystal_description parallepiped
_exptl_crystal_F_000 2088
_exptl_crystal_size_max 0.8
_exptl_crystal_size_mid 0.6
_exptl_crystal_size_min 0.4
_refine_diff_density_max 0.848
_refine_diff_density_min -1.030
_refine_diff_density_rms 0.195
_refine_ls_extinction_method none
_refine_ls_goodness_of_fit_ref 1.050
_refine_ls_hydrogen_treatment refall
_refine_ls_matrix_type full
_refine_ls_number_parameters 312
_refine_ls_number_reflns 4063
_refine_ls_number_restraints 0
_refine_ls_restrained_S_all 1.050
_refine_ls_R_factor_all 0.0691
_refine_ls_R_factor_gt 0.0497
_refine_ls_shift/su_max 0.076
_refine_ls_shift/su_mean 0.002
_refine_ls_structure_factor_coef Fsqd
_refine_ls_weighting_details 'calc w=1/[\s^2^(Fo^2^)+(0.0634P)^2^+39.0124P] where P=(Fo^2^+2Fc^2^)/3'
_refine_ls_weighting_scheme calc
_refine_ls_wR_factor_gt 0.1202
_refine_ls_wR_factor_ref 0.1325
_reflns_number_gt 3163
_reflns_number_total 4063
_reflns_threshold_expression >2sigma(I)
_cod_data_source_file b009666k.txt
_cod_data_source_block 1
_cod_original_sg_symbol_H-M 'P 21/c'
_cod_database_code 7216890

loop_
_symmetry_equiv_pos_as_xyz
'x, y, z'
'-x+1/2, y+1/2, -z'
'-x, -y, -z'
'x-1/2, -y-1/2, z'

loop_
_atom_site_label
_atom_site_type_symbol
_atom_site_fract_x
_atom_site_fract_y
_atom_site_fract_z
_atom_site_U_iso_or_equiv
_atom_site_adp_type
_atom_site_occupancy
_atom_site_symmetry_multiplicity
_atom_site_calc_flag
_atom_site_refinement_flags
I1 I 0.75138(7) 0.45413(6) 0.66738(7) 0.0509(3) Uani 1 1 d .
I2 I 0.57224(8) 0.16773(7) 0.41707(8) 0.0599(3) Uani 1 1 d .
I3 I 0.38880(8) 0.27801(7) 0.73078(8) 0.0654(4) Uani 1 1 d .
I4 I 0.42552(8) 0.51125(7) 0.60477(7) 0.0637(3) Uani 1 1 d .
I5 I 0.59590(8) 0.61367(6) 1.02146(8) 0.0583(3) Uani 1 1 d .
I6 I 0.71126(8) 0.28882(6) 0.89230(7) 0.0558(3) Uani 1 1 d .
O1 O 0.7191(6) 0.3181(6) 0.5125(7) 0.046(2) Uani 1 1 d .
H1 H 0.7018 0.2983 0.4576 0.09(4) Uiso 1 1 calc R
O2 O 0.4313(8) 0.1786(7) 0.5487(8) 0.064(3) Uani 1 1 d .
H2 H 0.3922 0.1769 0.5826 0.09(4) Uiso 1 1 calc R
O3 O 0.4705(9) 0.6135(6) 0.8055(8) 0.063(3) Uani 1 1 d .
H3 H 0.4454 0.6214 0.7470 0.09(4) Uiso 1 1 calc R
O4 O 0.7041(8) 0.4376(7) 1.0206(7) 0.062(3) Uani 1 1 d .
H4 H 0.7189 0.4792 1.0535 0.09(4) Uiso 1 1 calc R
C1 C 0.6427(8) 0.3621(7) 0.6316(8) 0.032(3) Uani 1 1 d .
C2 C 0.6449(9) 0.3072(8) 0.5565(9) 0.039(3) Uani 1 1 d .
C3 C 0.5725(9) 0.2462(8) 0.5298(9) 0.040(3) Uani 1 1 d .
C4 C 0.4989(9) 0.2393(9) 0.5807(10) 0.047(4) Uani 1 1 d .
C5 C 0.4985(9) 0.2950(8) 0.6560(9) 0.038(3) Uani 1 1 d .
C6 C 0.5713(10) 0.3556(8) 0.6820(9) 0.039(3) Uani 1 1 d .
C7 C 0.5708(9) 0.4141(8) 0.7641(9) 0.039(3) Uani 1 1 d .
C8 C 0.5163(9) 0.4854(8) 0.7436(10) 0.042(3) Uani 1 1 d .
C9 C 0.5227(10) 0.5421(9) 0.8185(11) 0.047(3) Uani 1 1 d .
C10 C 0.5872(9) 0.5276(8) 0.9107(10) 0.043(3) Uani 1 1 d .
C11 C 0.6418(9) 0.4570(8) 0.9313(9) 0.038(3) Uani 1 1 d .
C12 C 0.6329(9) 0.3998(7) 0.8571(9) 0.034(3) Uani 1 1 d .
C20 C 0.2697(17) 0.2376(12) 0.2884(16) 0.086(6) Uani 1 1 d .
O20 O 0.2141(10) 0.1962(7) 0.3244(8) 0.072(3) Uani 1 1 d .
C21 C 0.3258(15) 0.3069(12) 0.3419(15) 0.082(5) Uani 1 1 d .
C22 C 0.269(3) 0.2218(16) 0.1807(18) 0.155(13) Uani 1 1 d .
C30 C 0.844(3) 0.524(2) 0.255(3) 0.19(2) Uani 1 1 d .
O30 O 0.758(2) 0.4875(13) 0.2131(13) 0.164(8) Uani 1 1 d .
C31 C 0.852(2) 0.506(2) 0.367(2) 0.149(11) Uani 1 1 d .
C32 C 0.899(4) 0.564(3) 0.226(5) 0.34(5) Uani 1 1 d .
C40 C 0.0738(16) 0.3947(14) 0.1316(17) 0.090(6) Uani 1 1 d .
O40 O 0.0861(12) 0.4107(10) 0.2163(14) 0.110(5) Uani 1 1 d .
C41 C -0.001(2) 0.335(2) 0.074(3) 0.192(16) Uani 1 1 d .
C42 C 0.135(2) 0.437(2) 0.074(2) 0.160(13) Uani 1 1 d .

loop_
_atom_site_aniso_label
_atom_site_aniso_U_11
_atom_site_aniso_U_22
_atom_site_aniso_U_33
_atom_site_aniso_U_23
_atom_site_aniso_U_13
_atom_site_aniso_U_12
I1 0.0452(5) 0.0422(5) 0.0658(7) -0.0033(5) 0.0160(5) -0.0068(4)
I2 0.0594(6) 0.0647(7) 0.0602(7) -0.0242(5) 0.0243(5) -0.0066(5)
I3 0.0584(6) 0.0822(8) 0.0663(7) -0.0316(6) 0.0353(5) -0.0270(6)
I4 0.0684(7) 0.0728(7) 0.0429(6) 0.0045(5) 0.0035(5) 0.0277(6)
I5 0.0641(6) 0.0489(6) 0.0623(7) -0.0206(5) 0.0180(5) -0.0089(5)
I6 0.0641(6) 0.0497(6) 0.0499(6) 0.0048(5) 0.0095(5) 0.0187(5)
O1 0.029(5) 0.056(6) 0.057(7) -0.007(5) 0.015(4) -0.004(4)
O2 0.056(7) 0.076(8) 0.066(7) -0.030(6) 0.028(6) -0.024(6)
O3 0.076(7) 0.057(7) 0.053(7) 0.000(5) 0.015(6) 0.032(6)
O4 0.073(7) 0.064(7) 0.039(6) 0.000(5) -0.002(5) 0.011(6)
C1 0.027(6) 0.038(7) 0.024(7) 0.006(6) -0.006(5) -0.003(5)
C2 0.031(7) 0.043(8) 0.040(8) 0.005(6) 0.008(6) 0.010(6)
C3 0.029(7) 0.044(8) 0.042(8) 0.009(6) -0.001(6) 0.005(6)
C4 0.024(7) 0.056(9) 0.047(9) 0.005(7) -0.011(6) -0.007(6)
C5 0.025(6) 0.051(8) 0.036(8) -0.013(6) 0.005(5) 0.001(6)
C6 0.048(8) 0.036(7) 0.036(8) 0.002(6) 0.017(6) 0.014(6)
C7 0.037(7) 0.047(8) 0.031(8) -0.011(6) 0.004(6) -0.007(6)
C8 0.035(7) 0.040(8) 0.047(9) -0.001(6) 0.007(6) 0.007(6)
C9 0.033(7) 0.046(8) 0.060(10) -0.010(7) 0.012(7) 0.002(6)
C10 0.024(7) 0.047(8) 0.055(9) -0.002(7) 0.007(6) -0.013(6)
C11 0.030(7) 0.043(8) 0.037(8) -0.001(6) 0.001(6) -0.013(6)
C12 0.034(7) 0.028(7) 0.036(8) 0.005(6) 0.003(6) 0.005(5)
C20 0.109(16) 0.058(12) 0.104(17) 0.018(11) 0.048(14) 0.024(11)
O20 0.102(9) 0.058(7) 0.055(7) -0.009(6) 0.022(7) -0.003(7)
C21 0.079(13) 0.067(12) 0.097(15) 0.010(11) 0.017(11) -0.003(10)
C22 0.32(4) 0.096(18) 0.088(18) -0.007(14) 0.12(2) -0.02(2)
C30 0.17(3) 0.13(3) 0.15(3) -0.08(2) -0.13(3) 0.09(2)
O30 0.23(2) 0.149(17) 0.090(13) -0.016(12) 0.011(14) 0.023(17)
C31 0.095(19) 0.17(3) 0.16(3) -0.03(2) -0.009(18) -0.010(18)
C32 0.42(8) 0.19(4) 0.56(10) 0.23(6) 0.41(8) 0.13(5)
C40 0.081(14) 0.091(15) 0.091(16) -0.014(13) 0.009(12) -0.032(11)
O40 0.108(12) 0.092(11) 0.133(14) 0.006(11) 0.038(11) -0.034(9)
C41 0.15(3) 0.17(3) 0.23(4) -0.10(3) 0.01(3) -0.10(2)
C42 0.16(3) 0.22(4) 0.11(2) 0.02(2) 0.06(2) -0.06(3)

loop_
_atom_type_symbol
_atom_type_description
_atom_type_scat_dispersion_real
_atom_type_scat_dispersion_imag
_atom_type_scat_source
C C 0.0033 0.0016 'International Tables Vol C Tables 4.2.6.8 and 6.1.1.4'
H H 0.0000 0.0000 'International Tables Vol C Tables 4.2.6.8 and 6.1.1.4'
O O 0.0106 0.0060 'International Tables Vol C Tables 4.2.6.8 and 6.1.1.4'
I I -0.4742 1.8119 'International Tables Vol C Tables 4.2.6.8 and 6.1.1.4'

loop_
_geom_angle_atom_site_label_1
_geom_angle_atom_site_label_2
_geom_angle_atom_site_label_3
_geom_angle
C6 C1 C2 121.1(11)
C6 C1 I1 120.0(9)
C2 C1 I1 118.9(9)
O1 C2 C3 123.2(12)
O1 C2 C1 116.5(11)
C3 C2 C1 120.3(12)
C2 C3 C4 118.9(12)
C2 C3 I2 120.6(10)
C4 C3 I2 120.5(10)
O2 C4 C3 114.5(13)
O2 C4 C5 125.7(13)
C3 C4 C5 119.8(12)
C6 C5 C4 120.7(11)
C6 C5 I3 122.1(9)
C4 C5 I3 117.2(9)
C1 C6 C5 119.2(11)
C1 C6 C7 120.8(12)
C5 C6 C7 120.0(11)
C8 C7 C12 120.2(12)
C8 C7 C6 119.6(11)
C12 C7 C6 119.9(12)
C7 C8 C9 119.2(12)
C7 C8 I4 121.8(10)
C9 C8 I4 119.1(10)
O3 C9 C10 116.9(12)
O3 C9 C8 123.3(13)
C10 C9 C8 119.8(13)
C11 C10 C9 121.3(13)
C11 C10 I5 119.6(10)
C9 C10 I5 119.0(10)
O4 C11 C10 124.5(12)
O4 C11 C12 116.8(12)
C10 C11 C12 118.6(11)
C7 C12 C11 120.9(11)
C7 C12 I6 121.0(9)
C11 C12 I6 118.0(9)
O20 C20 C21 120.7(19)
O20 C20 C22 119(2)
C21 C20 C22 120(2)
C32 C30 O30 133(5)
C32 C30 C31 127(4)
O30 C30 C31 100(4)
O40 C40 C41 125(3)
O40 C40 C42 121(2)
C41 C40 C42 114(3)

loop_
_geom_bond_atom_site_label_1
_geom_bond_atom_site_label_2
_geom_bond_distance
I1 C1 2.089(12)
I2 C3 2.057(14)
I3 C5 2.099(13)
I4 C8 2.072(13)
I5 C10 2.096(14)
I6 C12 2.106(11)
O1 C2 1.353(15)
O2 C4 1.354(16)
O3 C9 1.361(16)
O4 C11 1.361(15)
C1 C6 1.376(17)
C1 C2 1.405(18)
C2 C3 1.392(18)
C3 C4 1.408(19)
C4 C5 1.411(19)
C5 C6 1.390(18)
C6 C7 1.515(18)
C7 C8 1.377(18)
C7 C12 1.385(17)
C8 C9 1.399(19)
C9 C10 1.388(19)
C10 C11 1.368(18)
C11 C12 1.394(17)
C20 O20 1.24(2)
C20 C21 1.47(3)
C20 C22 1.55(3)
C30 C32 1.17(6)
C30 O30 1.31(4)
C30 C31 1.59(5)
C40 O40 1.20(2)
C40 C41 1.50(3)
C40 C42 1.50(3)
